data_4318654
loop_
_publ_author_name
'Javier Tercero'
'Carmen Diaz'
'Joan Ribas'
'Jos\'e Mah\'ia'
'Miguel Angel Maestro'

_publ_section_title
;
 New Oxamato-Bridged Trinuclear CuII-CuII-CuII Complexes with
 Hydrogen-Bond Supramolecular Structures: Synthesis and Magneto-Structural
 Studies
;
_journal_name_full 'Inorganic Chemistry'
_journal_page_first 5373
_journal_page_last 5381
_journal_paper_doi 10.1021/ic011081i
_journal_volume 41
_journal_year 2002
_chemical_formula_moiety 'C21 H42 Cu3 N6 O6, 2(P F6), 3(H2 O) '
_chemical_formula_sum 'C21 H48 Cu3 F12 N6 O9 P2'
_chemical_formula_weight 1009.21
_chemical_name_systematic
;
 ?
;
_space_group_IT_number 4
_symmetry_cell_setting monoclinic
_symmetry_space_group_name_Hall 'P 2yb'
_symmetry_space_group_name_H-M 'P 1 21 1'
_atom_sites_solution_hydrogens geom
_atom_sites_solution_primary direct
_atom_sites_solution_secondary difmap
_audit_creation_method SHELXL-97
_cell_angle_alpha 90.00
_cell_angle_beta 101.9070(10)
_cell_angle_gamma 90.00
_cell_formula_units_Z 2
_cell_length_a 15.8364(3)
_cell_length_b 8.4592(2)
_cell_length_c 15.952
_cell_measurement_temperature 298(2)
_cell_volume 2091.00(6)
_computing_cell_refinement 'Bruker SAINT'
_computing_data_collection 'Bruker SMART'
_computing_data_reduction 'Bruker SAINT'
_computing_molecular_graphics 'Bruker SHELXTL'
_computing_publication_material 'Bruker SHELXTL'
_computing_structure_refinement 'SHELXL-97 (Sheldrick, 1997)'
_computing_structure_solution 'SHELXS-97 (Sheldrick, 1990)'
_diffrn_ambient_temperature 298(2)
_diffrn_measured_fraction_theta_full 0.988
_diffrn_measured_fraction_theta_max 0.988
_diffrn_measurement_device_type 'CCD area detector'
_diffrn_measurement_method 'phi and omega scans'
_diffrn_radiation_monochromator graphite
_diffrn_radiation_source 'fine-focus sealed tube'
_diffrn_radiation_type MoK\a
_diffrn_radiation_wavelength 0.71073
_diffrn_reflns_av_R_equivalents 0.0255
_diffrn_reflns_av_sigmaI/netI 0.0601
_diffrn_reflns_limit_h_max 21
_diffrn_reflns_limit_h_min -19
_diffrn_reflns_limit_k_max 11
_diffrn_reflns_limit_k_min -10
_diffrn_reflns_limit_l_max 12
_diffrn_reflns_limit_l_min -21
_diffrn_reflns_number 14419
_diffrn_reflns_theta_full 28.29
_diffrn_reflns_theta_max 28.29
_diffrn_reflns_theta_min 1.30
_diffrn_standards_decay_% 0.04
_exptl_absorpt_coefficient_mu 1.689
_exptl_absorpt_correction_T_max 0.7287
_exptl_absorpt_correction_T_min 0.6312
_exptl_absorpt_correction_type empirical
_exptl_absorpt_process_details Sadabs
_exptl_crystal_colour Blue
_exptl_crystal_density_diffrn 1.603
_exptl_crystal_density_method 'not measured'
_exptl_crystal_description Block
_exptl_crystal_F_000 1026
_exptl_crystal_size_max 0.30
_exptl_crystal_size_mid 0.25
_exptl_crystal_size_min 0.20
_refine_diff_density_max 1.009
_refine_diff_density_min -0.465
_refine_diff_density_rms 0.105
_refine_ls_abs_structure_details 'Flack H D (1983), Acta Cryst. A39, 876-881'
_refine_ls_abs_structure_Flack 0.04(2)
_refine_ls_extinction_method none
_refine_ls_goodness_of_fit_ref 1.018
_refine_ls_hydrogen_treatment mixed
_refine_ls_matrix_type full
_refine_ls_number_parameters 488
_refine_ls_number_reflns 9499
_refine_ls_number_restraints 1
_refine_ls_restrained_S_all 1.018
_refine_ls_R_factor_all 0.1009
_refine_ls_R_factor_gt 0.0662
_refine_ls_shift/su_max 0.000
_refine_ls_shift/su_mean 0.000
_refine_ls_structure_factor_coef Fsqd
_refine_ls_weighting_details 'calc w=1/[\s^2^(Fo^2^)+(0.1193P)^2^+0.8371P] where P=(Fo^2^+2Fc^2^)/3'
_refine_ls_weighting_scheme calc
_refine_ls_wR_factor_gt 0.1731
_refine_ls_wR_factor_ref 0.2058
_reflns_number_gt 6459
_reflns_number_total 9499
_reflns_threshold_expression >2sigma(I)
_cod_data_source_file ic011081i_1.cif
_cod_data_source_block complex1
_cod_depositor_comments
;
The following automatic conversions were performed:

'_symmetry_cell_setting' value 'Monoclinic' changed to 'monoclinic'
according to the built-in table from CIF Core dictionary named
'cif_core.dic' version 2.4.1 from 2010-06-29.

Automatic conversion script
Id: cif_fix_values 1646 2011-03-28 12:23:43Z adriana 
;
_cod_original_sg_symbol_H-M 'P 21'
_cod_database_code 4318654

loop_
_symmetry_equiv_pos_as_xyz
'x, y, z'
'-x, y+1/2, -z'

loop_
_atom_site_label
_atom_site_type_symbol
_atom_site_fract_x
_atom_site_fract_y
_atom_site_fract_z
_atom_site_U_iso_or_equiv
_atom_site_adp_type
_atom_site_occupancy
_atom_site_symmetry_multiplicity
_atom_site_calc_flag
_atom_site_refinement_flags
_atom_site_disorder_assembly
_atom_site_disorder_group
Cu1 Cu -0.21899(5) 0.61034(10) 0.40003(6) 0.0550(2) Uani 1 1 d . . .
Cu2 Cu 0.02688(6) 0.40780(11) 0.25818(7) 0.0591(2) Uani 1 1 d . . .
Cu3 Cu 0.28109(5) 0.22507(10) 0.12828(6) 0.0554(2) Uani 1 1 d . . .
P1 P -0.36830(16) 1.0286(3) 0.66549(16) 0.0741(6) Uani 1 1 d . . .
P2 P 0.6920(2) 0.2986(4) 0.15971(18) 0.0917(8) Uani 1 1 d . . .
F1 F -0.4372(6) 1.0811(19) 0.7150(6) 0.193(5) Uani 1 1 d . . .
F2 F -0.3037(7) 0.982(3) 0.6170(10) 0.315(13) Uani 1 1 d . . .
F3 F -0.4358(6) 0.9237(15) 0.6086(9) 0.213(6) Uani 1 1 d . . .
F4 F -0.2982(7) 1.1268(15) 0.7225(9) 0.214(6) Uani 1 1 d . . .
F5 F -0.4095(8) 1.173(2) 0.6092(10) 0.250(8) Uani 1 1 d . . .
F6 F -0.3385(9) 0.8986(13) 0.7313(9) 0.234(7) Uani 1 1 d . . .
F7 F 0.7558(9) 0.200(2) 0.144(2) 0.43(2) Uani 1 1 d . . .
F8 F 0.6190(9) 0.400(3) 0.161(2) 0.43(2) Uani 1 1 d . . .
F9 F 0.7427(9) 0.336(3) 0.2436(6) 0.274(9) Uani 1 1 d . . .
F10 F 0.6346(13) 0.279(2) 0.0726(8) 0.281(9) Uani 1 1 d . . .
F11 F 0.6469(9) 0.1536(17) 0.1841(11) 0.268(10) Uani 1 1 d . . .
F12 F 0.7400(9) 0.4347(17) 0.1297(10) 0.239(7) Uani 1 1 d . . .
O1 O -0.1587(3) 0.6806(6) 0.3121(4) 0.0623(13) Uani 1 1 d . . .
O2 O -0.1408(3) 0.4214(7) 0.4076(3) 0.0594(12) Uani 1 1 d . . .
O3 O -0.0385(3) 0.3319(7) 0.3432(4) 0.0637(14) Uani 1 1 d . . .
O4 O 0.1010(4) 0.2169(7) 0.2634(4) 0.0704(15) Uani 1 1 d . . .
O5 O 0.1951(3) 0.3889(7) 0.1046(3) 0.0628(14) Uani 1 1 d . . .
O6 O 0.2095(3) 0.1362(7) 0.2032(4) 0.0676(14) Uani 1 1 d . . .
N1 N -0.2912(4) 0.5114(9) 0.4764(4) 0.0661(17) Uani 1 1 d . . .
N2 N -0.3130(4) 0.7744(9) 0.3654(5) 0.0718(19) Uani 1 1 d . . .
N3 N -0.0506(4) 0.5865(8) 0.2481(4) 0.0631(17) Uani 1 1 d . . .
N4 N 0.0846(4) 0.4764(8) 0.1672(4) 0.0606(16) Uani 1 1 d . . .
N5 N 0.3478(4) 0.3047(9) 0.0431(4) 0.0645(17) Uani 1 1 d . . .
N6 N 0.3693(5) 0.0520(8) 0.1563(5) 0.071(2) Uani 1 1 d . . .
C1 C -0.3614(9) 0.624(2) 0.4729(13) 0.161(7) Uani 1 1 d . . .
H1A H -0.4128 0.5630 0.4745 0.193 Uiso 1 1 calc R . .
H1B H -0.3483 0.6841 0.5259 0.193 Uiso 1 1 calc R . .
C2 C -0.3826(9) 0.725(2) 0.4124(11) 0.143(7) Uani 1 1 d . . .
H2A H -0.4035 0.8195 0.4362 0.172 Uiso 1 1 calc R . .
H2B H -0.4304 0.6819 0.3708 0.172 Uiso 1 1 calc R . .
C3 C -0.2492(9) 0.486(2) 0.5619(7) 0.126(5) Uani 1 1 d . . .
H3A H -0.2886 0.4381 0.5927 0.189 Uiso 1 1 calc R . .
H3B H -0.2298 0.5856 0.5880 0.189 Uiso 1 1 calc R . .
H3C H -0.2006 0.4178 0.5634 0.189 Uiso 1 1 calc R . .
C4 C -0.3287(9) 0.3647(16) 0.4396(8) 0.112(4) Uani 1 1 d . . .
H4A H -0.3626 0.3186 0.4767 0.169 Uiso 1 1 calc R . .
H4B H -0.2835 0.2929 0.4332 0.169 Uiso 1 1 calc R . .
H4C H -0.3648 0.3852 0.3845 0.169 Uiso 1 1 calc R . .
C5 C -0.2823(10) 0.9335(13) 0.3864(11) 0.141(6) Uani 1 1 d . . .
H5A H -0.3289 1.0069 0.3694 0.211 Uiso 1 1 calc R . .
H5B H -0.2369 0.9576 0.3567 0.211 Uiso 1 1 calc R . .
H5C H -0.2606 0.9417 0.4471 0.211 Uiso 1 1 calc R . .
C6 C -0.3497(8) 0.7680(18) 0.2750(7) 0.123(5) Uani 1 1 d . . .
H6A H -0.3942 0.8464 0.2610 0.184 Uiso 1 1 calc R . .
H6B H -0.3738 0.6651 0.2605 0.184 Uiso 1 1 calc R . .
H6C H -0.3055 0.7884 0.2433 0.184 Uiso 1 1 calc R . .
C7 C -0.1020(4) 0.5814(9) 0.2995(4) 0.0503(16) Uani 1 1 d . . .
C8 C -0.0924(4) 0.4324(9) 0.3543(5) 0.0505(16) Uani 1 1 d . . .
C9 C -0.0535(7) 0.7159(14) 0.1867(7) 0.094(3) Uani 1 1 d . . .
H9A H -0.1035 0.6986 0.1411 0.113 Uiso 1 1 calc R . .
H9B H -0.0640 0.8127 0.2156 0.113 Uiso 1 1 calc R . .
C10 C 0.0178(9) 0.7437(13) 0.1480(9) 0.114(5) Uani 1 1 d . . .
C11 C 0.0696(7) 0.6213(14) 0.1189(6) 0.091(3) Uani 1 1 d . . .
H11A H 0.0422 0.5942 0.0606 0.109 Uiso 1 1 calc R . .
H11B H 0.1254 0.6669 0.1171 0.109 Uiso 1 1 calc R . .
C12 C 0.0073(7) 0.8887(12) 0.0919(7) 0.095(3) Uani 1 1 d . . .
H12A H -0.0319 0.8660 0.0388 0.142 Uiso 1 1 calc R . .
H12B H 0.0623 0.9187 0.0806 0.142 Uiso 1 1 calc R . .
H12C H -0.0153 0.9737 0.1206 0.142 Uiso 1 1 calc R . .
C13 C 0.0931(10) 0.7968(18) 0.2377(9) 0.139(5) Uani 1 1 d . . .
H13A H 0.0696 0.8776 0.2683 0.208 Uiso 1 1 calc R . .
H13B H 0.1439 0.8362 0.2207 0.208 Uiso 1 1 calc R . .
H13C H 0.1079 0.7062 0.2740 0.208 Uiso 1 1 calc R . .
C14 C 0.1423(5) 0.3784(9) 0.1554(5) 0.0535(17) Uani 1 1 d . . .
C15 C 0.1523(4) 0.2333(11) 0.2123(5) 0.0564(17) Uani 1 1 d . . .
C16 C 0.4156(8) 0.1863(15) 0.0417(9) 0.116(5) Uani 1 1 d . . .
H16A H 0.3967 0.1177 -0.0073 0.139 Uiso 1 1 calc R . .
H16B H 0.4670 0.2410 0.0330 0.139 Uiso 1 1 calc R . .
C17 C 0.4380(7) 0.0928(16) 0.1141(10) 0.129(6) Uani 1 1 d . . .
H17A H 0.4823 0.1473 0.1549 0.155 Uiso 1 1 calc R . .
H17B H 0.4632 -0.0043 0.0981 0.155 Uiso 1 1 calc R . .
C18 C 0.3832(9) 0.4666(15) 0.0710(8) 0.116(5) Uani 1 1 d . . .
H18A H 0.4156 0.5057 0.0307 0.174 Uiso 1 1 calc R . .
H18B H 0.4202 0.4594 0.1267 0.174 Uiso 1 1 calc R . .
H18C H 0.3364 0.5374 0.0732 0.174 Uiso 1 1 calc R . .
C19 C 0.2958(7) 0.3197(17) -0.0427(6) 0.095(3) Uani 1 1 d . . .
H19A H 0.3312 0.3574 -0.0807 0.142 Uiso 1 1 calc R . .
H19B H 0.2497 0.3932 -0.0422 0.142 Uiso 1 1 calc R . .
H19C H 0.2721 0.2185 -0.0620 0.142 Uiso 1 1 calc R . .
C20 C 0.4022(7) 0.0346(16) 0.2471(7) 0.101(3) Uani 1 1 d . . .
H20A H 0.4434 -0.0499 0.2570 0.151 Uiso 1 1 calc R . .
H20B H 0.3554 0.0111 0.2750 0.151 Uiso 1 1 calc R . .
H20C H 0.4295 0.1312 0.2698 0.151 Uiso 1 1 calc R . .
C21 C 0.3312(9) -0.0981(14) 0.1241(10) 0.125(5) Uani 1 1 d . . .
H21A H 0.3733 -0.1806 0.1383 0.187 Uiso 1 1 calc R . .
H21B H 0.3123 -0.0922 0.0630 0.187 Uiso 1 1 calc R . .
H21C H 0.2827 -0.1207 0.1497 0.187 Uiso 1 1 calc R . .
O1S O -0.1201(4) 0.7343(12) 0.5027(5) 0.115(3) Uani 1 1 d . . .
H1SA H -0.1244 0.7265 0.5548 0.138 Uiso 1 1 d R . .
H1SB H -0.0796 0.7886 0.4895 0.138 Uiso 1 1 d R . .
O2S O 0.1287(5) 0.4915(11) 0.3879(5) 0.104(2) Uani 1 1 d . . .
H2SA H 0.1717 0.4340 0.4096 0.125 Uiso 1 1 d R . .
H2SB H 0.1208 0.5792 0.4111 0.125 Uiso 1 1 d R . .
O3S O -0.0503(8) 0.223(3) 0.5382(10) 0.141(9) Uani 0.522(17) 1 d P A 1
H3SA H -0.0053 0.2252 0.5779 0.169 Uiso 0.522(17) 1 d PR A 1
H3SB H -0.0489 0.1621 0.4961 0.169 Uiso 0.522(17) 1 d PR A 1
O4S O 0.0415(17) 0.499(2) 0.6192(17) 0.163(11) Uani 0.478(17) 1 d P A 2
H4SA H 0.0842 0.5611 0.6333 0.196 Uiso 0.478(17) 1 d PR A 2
H4SB H 0.0619 0.4339 0.5879 0.196 Uiso 0.478(17) 1 d PR A 2

loop_
_atom_site_aniso_label
_atom_site_aniso_U_11
_atom_site_aniso_U_22
_atom_site_aniso_U_33
_atom_site_aniso_U_23
_atom_site_aniso_U_13
_atom_site_aniso_U_12
Cu1 0.0497(4) 0.0585(5) 0.0597(5) -0.0027(4) 0.0183(4) 0.0077(4)
Cu2 0.0590(5) 0.0570(5) 0.0684(5) 0.0150(4) 0.0292(4) 0.0179(4)
Cu3 0.0528(5) 0.0542(5) 0.0647(5) 0.0025(4) 0.0252(4) 0.0054(4)
P1 0.0684(13) 0.0788(14) 0.0751(14) -0.0041(12) 0.0144(11) 0.0075(11)
P2 0.111(2) 0.0867(18) 0.0756(15) -0.0102(14) 0.0155(15) -0.0272(17)
F1 0.130(6) 0.306(16) 0.156(7) 0.034(10) 0.060(6) 0.079(9)
F2 0.132(7) 0.58(3) 0.256(13) -0.258(19) 0.101(8) -0.042(13)
F3 0.122(6) 0.193(10) 0.283(14) -0.122(10) -0.054(8) -0.024(7)
F4 0.157(8) 0.153(8) 0.299(15) -0.076(10) -0.033(9) -0.034(8)
F5 0.179(10) 0.282(18) 0.282(15) 0.177(14) 0.032(10) 0.010(10)
F6 0.243(12) 0.118(7) 0.269(14) 0.083(9) -0.112(11) -0.014(7)
F7 0.138(10) 0.27(2) 0.88(6) -0.26(3) 0.12(2) 0.002(12)
F8 0.126(9) 0.38(3) 0.78(5) -0.42(3) 0.064(16) -0.039(12)
F9 0.247(13) 0.43(2) 0.107(6) -0.008(11) -0.049(8) -0.128(17)
F10 0.38(2) 0.30(2) 0.135(8) 0.037(11) -0.032(10) -0.142(19)
F11 0.209(12) 0.220(14) 0.342(18) 0.174(14) -0.019(12) -0.104(11)
F12 0.198(11) 0.231(14) 0.293(16) 0.085(13) 0.063(11) -0.091(11)
O1 0.062(3) 0.055(3) 0.075(3) 0.008(2) 0.027(3) 0.014(2)
O2 0.061(3) 0.066(3) 0.055(3) 0.009(3) 0.023(2) 0.015(3)
O3 0.063(3) 0.060(3) 0.074(3) 0.017(3) 0.028(3) 0.018(3)
O4 0.073(3) 0.051(3) 0.101(4) 0.015(3) 0.051(3) 0.008(3)
O5 0.064(3) 0.073(4) 0.057(3) 0.009(3) 0.026(2) 0.010(3)
O6 0.063(3) 0.050(3) 0.101(4) 0.001(3) 0.045(3) 0.010(3)
N1 0.061(4) 0.074(4) 0.070(4) 0.004(4) 0.030(3) 0.009(3)
N2 0.057(4) 0.078(5) 0.080(5) -0.013(4) 0.015(3) 0.016(3)
N3 0.058(3) 0.058(4) 0.077(4) 0.016(3) 0.025(3) 0.017(3)
N4 0.065(4) 0.065(4) 0.057(3) 0.016(3) 0.025(3) 0.014(3)
N5 0.061(4) 0.073(4) 0.064(4) -0.001(4) 0.023(3) 0.005(3)
N6 0.080(4) 0.047(3) 0.103(5) 0.018(4) 0.055(4) 0.019(3)
C1 0.113(10) 0.172(15) 0.238(18) 0.062(15) 0.129(12) 0.056(11)
C2 0.113(9) 0.166(14) 0.177(14) 0.085(13) 0.093(10) 0.083(10)
C3 0.136(10) 0.180(15) 0.067(6) -0.010(8) 0.032(7) -0.030(10)
C4 0.133(11) 0.105(9) 0.114(9) -0.009(7) 0.059(8) -0.040(8)
C5 0.175(14) 0.049(6) 0.187(15) -0.008(7) 0.012(11) 0.010(7)
C6 0.128(9) 0.142(12) 0.085(7) -0.016(7) -0.009(7) 0.073(9)
C7 0.050(4) 0.051(4) 0.050(3) 0.001(3) 0.011(3) 0.006(3)
C8 0.048(4) 0.052(4) 0.052(4) 0.005(3) 0.011(3) 0.008(3)
C9 0.101(7) 0.085(7) 0.110(8) 0.044(6) 0.051(6) 0.037(6)
C10 0.144(10) 0.069(6) 0.161(11) 0.050(7) 0.104(9) 0.050(7)
C11 0.111(7) 0.091(7) 0.083(6) 0.036(6) 0.048(5) 0.036(6)
C12 0.119(8) 0.075(6) 0.103(7) 0.043(6) 0.051(6) 0.028(6)
C13 0.167(13) 0.108(10) 0.130(11) 0.012(9) 0.004(10) -0.048(10)
C14 0.054(4) 0.055(4) 0.054(4) -0.001(3) 0.016(3) 0.007(3)
C15 0.047(4) 0.055(4) 0.072(4) -0.001(4) 0.023(3) -0.001(3)
C16 0.126(9) 0.114(10) 0.138(10) 0.035(8) 0.093(9) 0.048(8)
C17 0.098(8) 0.113(9) 0.208(14) 0.071(11) 0.107(9) 0.051(7)
C18 0.152(12) 0.103(9) 0.113(9) -0.023(7) 0.072(9) -0.055(9)
C19 0.103(7) 0.120(8) 0.069(6) 0.004(6) 0.034(5) 0.005(7)
C20 0.082(6) 0.110(8) 0.107(8) 0.010(7) 0.011(6) 0.037(6)
C21 0.145(11) 0.070(7) 0.163(12) -0.043(8) 0.039(9) 0.021(7)
O1S 0.079(4) 0.142(7) 0.115(6) -0.053(6) 0.000(4) -0.011(5)
O2S 0.088(5) 0.118(6) 0.102(5) 0.005(5) 0.006(4) 0.021(4)
O3S 0.065(8) 0.23(2) 0.134(13) 0.137(14) 0.037(8) 0.045(10)
O4S 0.22(3) 0.058(10) 0.23(3) -0.006(13) 0.08(2) 0.024(12)

loop_
_atom_type_symbol
_atom_type_description
_atom_type_scat_dispersion_real
_atom_type_scat_dispersion_imag
_atom_type_scat_source
C C 0.0033 0.0016 'International Tables Vol C Tables 4.2.6.8 and 6.1.1.4'
H H 0.0000 0.0000 'International Tables Vol C Tables 4.2.6.8 and 6.1.1.4'
N N 0.0061 0.0033 'International Tables Vol C Tables 4.2.6.8 and 6.1.1.4'
O O 0.0106 0.0060 'International Tables Vol C Tables 4.2.6.8 and 6.1.1.4'
F F 0.0171 0.0103 'International Tables Vol C Tables 4.2.6.8 and 6.1.1.4'
P P 0.1023 0.0942 'International Tables Vol C Tables 4.2.6.8 and 6.1.1.4'
Cu Cu 0.3201 1.2651 'International Tables Vol C Tables 4.2.6.8 and 6.1.1.4'

loop_
_geom_angle_atom_site_label_1
_geom_angle_atom_site_label_2
_geom_angle_atom_site_label_3
_geom_angle
_geom_angle_site_symmetry_1
_geom_angle_site_symmetry_3
_geom_angle_publ_flag
O1 Cu1 O2 84.2(2) . . ?
O1 Cu1 N1 170.4(3) . . ?
O2 Cu1 N1 93.0(2) . . ?
O1 Cu1 N2 92.1(3) . . ?
O2 Cu1 N2 165.8(3) . . ?
N1 Cu1 N2 88.4(3) . . ?
O1 Cu1 O1S 90.6(3) . . ?
O2 Cu1 O1S 89.9(3) . . ?
N1 Cu1 O1S 98.5(3) . . ?
N2 Cu1 O1S 103.8(3) . . ?
N3 Cu2 N4 95.3(3) . . ?
N3 Cu2 O3 84.1(2) . . ?
N4 Cu2 O3 175.6(3) . . ?
N3 Cu2 O4 176.5(3) . . ?
N4 Cu2 O4 84.8(2) . . ?
O3 Cu2 O4 95.5(2) . . ?
N3 Cu2 O2S 98.0(3) . . ?
N4 Cu2 O2S 102.4(3) . . ?
O3 Cu2 O2S 82.0(3) . . ?
O4 Cu2 O2S 85.4(3) . . ?
O5 Cu3 O6 85.4(2) . . ?
O5 Cu3 N5 94.4(2) . . ?
O6 Cu3 N5 174.8(3) . . ?
O5 Cu3 N6 178.1(2) . . ?
O6 Cu3 N6 92.7(2) . . ?
N5 Cu3 N6 87.5(3) . . ?
F2 P1 F6 91.1(11) . . ?
F2 P1 F4 87.7(7) . . ?
F6 P1 F4 84.2(7) . . ?
F2 P1 F3 90.6(7) . . ?
F6 P1 F3 94.0(7) . . ?
F4 P1 F3 177.4(7) . . ?
F2 P1 F1 178.5(11) . . ?
F6 P1 F1 90.4(8) . . ?
F4 P1 F1 92.4(7) . . ?
F3 P1 F1 89.4(7) . . ?
F2 P1 F5 99.2(11) . . ?
F6 P1 F5 169.6(9) . . ?
F4 P1 F5 94.8(8) . . ?
F3 P1 F5 87.4(7) . . ?
F1 P1 F5 79.3(7) . . ?
F7 P2 F8 170.3(18) . . ?
F7 P2 F9 90.6(14) . . ?
F8 P2 F9 98.8(12) . . ?
F7 P2 F10 95.4(15) . . ?
F8 P2 F10 75.0(12) . . ?
F9 P2 F10 173.2(13) . . ?
F7 P2 F11 87.7(12) . . ?
F8 P2 F11 93.3(11) . . ?
F9 P2 F11 98.0(9) . . ?
F10 P2 F11 85.6(9) . . ?
F7 P2 F12 88.1(11) . . ?
F8 P2 F12 90.5(12) . . ?
F9 P2 F12 84.8(9) . . ?
F10 P2 F12 92.1(9) . . ?
F11 P2 F12 175.0(11) . . ?
C7 O1 Cu1 112.3(5) . . ?
C8 O2 Cu1 110.7(5) . . ?
C8 O3 Cu2 110.4(5) . . ?
C15 O4 Cu2 109.5(6) . . ?
C14 O5 Cu3 110.7(5) . . ?
C15 O6 Cu3 110.0(5) . . ?
C3 N1 C4 109.6(10) . . ?
C3 N1 C1 109.9(11) . . ?
C4 N1 C1 107.5(11) . . ?
C3 N1 Cu1 115.8(7) . . ?
C4 N1 Cu1 110.3(6) . . ?
C1 N1 Cu1 103.2(7) . . ?
C6 N2 C5 108.3(11) . . ?
C6 N2 C2 107.5(11) . . ?
C5 N2 C2 112.7(12) . . ?
C6 N2 Cu1 111.7(6) . . ?
C5 N2 Cu1 112.4(7) . . ?
C2 N2 Cu1 104.3(7) . . ?
C7 N3 C9 121.4(7) . . ?
C7 N3 Cu2 113.6(5) . . ?
C9 N3 Cu2 125.0(5) . . ?
C14 N4 C11 121.1(7) . . ?
C14 N4 Cu2 112.1(5) . . ?
C11 N4 Cu2 126.8(5) . . ?
C19 N5 C16 108.6(8) . . ?
C19 N5 C18 107.6(9) . . ?
C16 N5 C18 113.1(9) . . ?
C19 N5 Cu3 113.2(6) . . ?
C16 N5 Cu3 105.7(6) . . ?
C18 N5 Cu3 108.7(6) . . ?
C17 N6 C20 110.2(10) . . ?
C17 N6 C21 110.1(10) . . ?
C20 N6 C21 107.7(9) . . ?
C17 N6 Cu3 106.2(6) . . ?
C20 N6 Cu3 112.9(6) . . ?
C21 N6 Cu3 109.8(7) . . ?
C2 C1 N1 123.1(11) . . ?
C1 C2 N2 116.8(10) . . ?
N3 C7 O1 130.2(7) . . ?
N3 C7 C8 113.4(6) . . ?
O1 C7 C8 116.4(6) . . ?
O3 C8 O2 125.3(7) . . ?
O3 C8 C7 118.3(6) . . ?
O2 C8 C7 116.4(6) . . ?
C10 C9 N3 119.9(8) . . ?
C9 C10 C11 125.1(10) . . ?
C9 C10 C12 113.2(9) . . ?
C11 C10 C12 113.0(8) . . ?
C9 C10 C13 99.1(11) . . ?
C11 C10 C13 96.3(10) . . ?
C12 C10 C13 104.7(11) . . ?
N4 C11 C10 118.5(7) . . ?
N4 C14 O5 129.0(8) . . ?
N4 C14 C15 115.3(6) . . ?
O5 C14 C15 115.6(6) . . ?
O6 C15 O4 125.1(8) . . ?
O6 C15 C14 116.8(6) . . ?
O4 C15 C14 118.0(7) . . ?
C17 C16 N5 116.0(8) . . ?
C16 C17 N6 116.2(10) . . ?

loop_
_geom_bond_atom_site_label_1
_geom_bond_atom_site_label_2
_geom_bond_distance
_geom_bond_site_symmetry_2
_geom_bond_publ_flag
Cu1 O1 1.945(5) . ?
Cu1 O2 2.010(5) . ?
Cu1 N1 2.016(7) . ?
Cu1 N2 2.027(7) . ?
Cu1 O1S 2.275(7) . ?
Cu2 N3 1.932(6) . ?
Cu2 N4 1.955(6) . ?
Cu2 O3 1.975(5) . ?
Cu2 O4 1.988(6) . ?
Cu2 O2S 2.450(8) . ?
Cu3 O5 1.925(6) . ?
Cu3 O6 1.959(5) . ?
Cu3 N5 2.002(7) . ?
Cu3 N6 2.009(6) . ?
P1 F2 1.457(9) . ?
P1 F6 1.526(9) . ?
P1 F4 1.528(9) . ?
P1 F3 1.534(8) . ?
P1 F1 1.538(9) . ?
P1 F5 1.574(12) . ?
P2 F7 1.370(14) . ?
P2 F8 1.441(16) . ?
P2 F9 1.446(10) . ?
P2 F10 1.505(12) . ?
P2 F11 1.510(9) . ?
P2 F12 1.511(10) . ?
O1 C7 1.276(8) . ?
O2 C8 1.261(8) . ?
O3 C8 1.243(9) . ?
O4 C15 1.272(8) . ?
O5 C14 1.281(8) . ?
O6 C15 1.253(9) . ?
N1 C3 1.405(13) . ?
N1 C4 1.447(14) . ?
N1 C1 1.457(15) . ?
N2 C6 1.440(13) . ?
N2 C5 1.447(14) . ?
N2 C2 1.513(14) . ?
N3 C7 1.270(9) . ?
N3 C9 1.463(11) . ?
N4 C14 1.276(9) . ?
N4 C11 1.442(12) . ?
N5 C19 1.449(12) . ?
N5 C16 1.472(12) . ?
N5 C18 1.512(14) . ?
N6 C17 1.435(11) . ?
N6 C20 1.442(13) . ?
N6 C21 1.454(14) . ?
C1 C2 1.28(2) . ?
C7 C8 1.523(9) . ?
C9 C10 1.414(13) . ?
C10 C11 1.454(13) . ?
C10 C12 1.507(13) . ?
C10 C13 1.72(2) . ?
C14 C15 1.515(11) . ?
C16 C17 1.385(16) . ?

loop_
_geom_hbond_atom_site_label_D
_geom_hbond_atom_site_label_H
_geom_hbond_atom_site_label_A
_geom_hbond_distance_DH
_geom_hbond_distance_HA
_geom_hbond_distance_DA
_geom_hbond_angle_DHA
_geom_hbond_site_symmetry_A
O1S H1SB O3S 0.85 2.26 2.907(14) 132.7 2_556
O1S H1SB O4S 0.85 2.64 3.37(2) 144.4 2_556
O2S H2SA F2 0.85 2.26 2.791(12) 121.0 2_546
O2S H2SB O3S 0.85 1.94 2.713(17) 151.5 2_556
O3S H3SA O4S 0.85 2.48 2.91(3) 112.3 .
O3S H3SB O4S 0.85 2.32 3.17(3) 178.6 2_546
O4S H4SA O3 0.85 2.45 2.884(19) 112.1 2_556
O4S H4SB O1S 0.85 2.52 3.37(2) 178.1 2_546

loop_
_geom_torsion_atom_site_label_1
_geom_torsion_atom_site_label_2
_geom_torsion_atom_site_label_3
_geom_torsion_atom_site_label_4
_geom_torsion
_geom_torsion_site_symmetry_1
_geom_torsion_site_symmetry_2
_geom_torsion_site_symmetry_3
_geom_torsion_site_symmetry_4
_geom_torsion_publ_flag
O2 Cu1 O1 C7 0.7(5) . . . . ?
N1 Cu1 O1 C7 -72.8(17) . . . . ?
N2 Cu1 O1 C7 -165.6(5) . . . . ?
O1S Cu1 O1 C7 90.6(6) . . . . ?
O1 Cu1 O2 C8 -1.1(5) . . . . ?
N1 Cu1 O2 C8 169.7(5) . . . . ?
N2 Cu1 O2 C8 74.2(13) . . . . ?
O1S Cu1 O2 C8 -91.7(5) . . . . ?
N3 Cu2 O3 C8 -3.9(5) . . . . ?
N4 Cu2 O3 C8 -86(4) . . . . ?
O4 Cu2 O3 C8 179.6(5) . . . . ?
O2S Cu2 O3 C8 95.1(6) . . . . ?
N3 Cu2 O4 C15 96(4) . . . . ?
N4 Cu2 O4 C15 4.3(6) . . . . ?
O3 Cu2 O4 C15 179.9(6) . . . . ?
O2S Cu2 O4 C15 -98.6(6) . . . . ?
O6 Cu3 O5 C14 9.6(5) . . . . ?
N5 Cu3 O5 C14 -175.5(5) . . . . ?
N6 Cu3 O5 C14 -6(10) . . . . ?
O5 Cu3 O6 C15 -10.5(6) . . . . ?
N5 Cu3 O6 C15 -98(3) . . . . ?
N6 Cu3 O6 C15 169.0(6) . . . . ?
O1 Cu1 N1 C3 138.8(15) . . . . ?
O2 Cu1 N1 C3 66.1(9) . . . . ?
N2 Cu1 N1 C3 -128.0(9) . . . . ?
O1S Cu1 N1 C3 -24.3(10) . . . . ?
O1 Cu1 N1 C4 13.6(19) . . . . ?
O2 Cu1 N1 C4 -59.2(8) . . . . ?
N2 Cu1 N1 C4 106.7(8) . . . . ?
O1S Cu1 N1 C4 -149.6(8) . . . . ?
O1 Cu1 N1 C1 -101.0(18) . . . . ?
O2 Cu1 N1 C1 -173.8(10) . . . . ?
N2 Cu1 N1 C1 -7.9(10) . . . . ?
O1S Cu1 N1 C1 95.8(10) . . . . ?
O1 Cu1 N2 C6 52.3(9) . . . . ?
O2 Cu1 N2 C6 -22.0(16) . . . . ?
N1 Cu1 N2 C6 -118.1(9) . . . . ?
O1S Cu1 N2 C6 143.5(9) . . . . ?
O1 Cu1 N2 C5 -69.5(9) . . . . ?
O2 Cu1 N2 C5 -143.9(11) . . . . ?
N1 Cu1 N2 C5 120.0(9) . . . . ?
O1S Cu1 N2 C5 21.6(10) . . . . ?
O1 Cu1 N2 C2 168.1(9) . . . . ?
O2 Cu1 N2 C2 93.8(14) . . . . ?
N1 Cu1 N2 C2 -2.3(9) . . . . ?
O1S Cu1 N2 C2 -100.7(9) . . . . ?
N4 Cu2 N3 C7 179.0(6) . . . . ?
O3 Cu2 N3 C7 3.4(6) . . . . ?
O4 Cu2 N3 C7 88(4) . . . . ?
O2S Cu2 N3 C7 -77.7(6) . . . . ?
N4 Cu2 N3 C9 0.5(9) . . . . ?
O3 Cu2 N3 C9 -175.2(9) . . . . ?
O4 Cu2 N3 C9 -91(4) . . . . ?
O2S Cu2 N3 C9 103.8(8) . . . . ?
N3 Cu2 N4 C14 -179.1(6) . . . . ?
O3 Cu2 N4 C14 -97(4) . . . . ?
O4 Cu2 N4 C14 -2.6(6) . . . . ?
O2S Cu2 N4 C14 81.5(6) . . . . ?
N3 Cu2 N4 C11 3.2(9) . . . . ?
O3 Cu2 N4 C11 85(4) . . . . ?
O4 Cu2 N4 C11 179.7(9) . . . . ?
O2S Cu2 N4 C11 -96.2(9) . . . . ?
O5 Cu3 N5 C19 -55.5(7) . . . . ?
O6 Cu3 N5 C19 32(3) . . . . ?
N6 Cu3 N5 C19 124.8(8) . . . . ?
O5 Cu3 N5 C16 -174.3(7) . . . . ?
O6 Cu3 N5 C16 -87(3) . . . . ?
N6 Cu3 N5 C16 6.1(8) . . . . ?
O5 Cu3 N5 C18 64.0(8) . . . . ?
O6 Cu3 N5 C18 152(3) . . . . ?
N6 Cu3 N5 C18 -115.7(8) . . . . ?
O5 Cu3 N6 C17 -160(9) . . . . ?
O6 Cu3 N6 C17 -175.2(9) . . . . ?
N5 Cu3 N6 C17 10.0(9) . . . . ?
O5 Cu3 N6 C20 -39(10) . . . . ?
O6 Cu3 N6 C20 -54.4(8) . . . . ?
N5 Cu3 N6 C20 130.8(8) . . . . ?
O5 Cu3 N6 C21 81(10) . . . . ?
O6 Cu3 N6 C21 65.7(8) . . . . ?
N5 Cu3 N6 C21 -109.1(8) . . . . ?
C3 N1 C1 C2 145(2) . . . . ?
C4 N1 C1 C2 -96(2) . . . . ?
Cu1 N1 C1 C2 21(2) . . . . ?
N1 C1 C2 N2 -26(3) . . . . ?
C6 N2 C2 C1 133.2(19) . . . . ?
C5 N2 C2 C1 -108(2) . . . . ?
Cu1 N2 C2 C1 15(2) . . . . ?
C9 N3 C7 O1 -4.1(14) . . . . ?
Cu2 N3 C7 O1 177.4(6) . . . . ?
C9 N3 C7 C8 176.4(8) . . . . ?
Cu2 N3 C7 C8 -2.2(8) . . . . ?
Cu1 O1 C7 N3 -179.8(7) . . . . ?
Cu1 O1 C7 C8 -0.3(8) . . . . ?
Cu2 O3 C8 O2 -176.4(6) . . . . ?
Cu2 O3 C8 C7 3.8(8) . . . . ?
Cu1 O2 C8 O3 -178.6(6) . . . . ?
Cu1 O2 C8 C7 1.2(8) . . . . ?
N3 C7 C8 O3 -1.2(10) . . . . ?
O1 C7 C8 O3 179.1(7) . . . . ?
N3 C7 C8 O2 178.9(7) . . . . ?
O1 C7 C8 O2 -0.7(9) . . . . ?
C7 N3 C9 C10 162.1(11) . . . . ?
Cu2 N3 C9 C10 -19.4(17) . . . . ?
N3 C9 C10 C11 39(2) . . . . ?
N3 C9 C10 C12 -175.4(11) . . . . ?
N3 C9 C10 C13 -65.1(14) . . . . ?
C14 N4 C11 C10 -166.3(11) . . . . ?
Cu2 N4 C11 C10 11.2(16) . . . . ?
C9 C10 C11 N4 -35(2) . . . . ?
C12 C10 C11 N4 179.9(11) . . . . ?
C13 C10 C11 N4 71.0(12) . . . . ?
C11 N4 C14 O5 1.7(14) . . . . ?
Cu2 N4 C14 O5 -176.2(7) . . . . ?
C11 N4 C14 C15 178.5(8) . . . . ?
Cu2 N4 C14 C15 0.7(9) . . . . ?
Cu3 O5 C14 N4 169.6(7) . . . . ?
Cu3 O5 C14 C15 -7.3(8) . . . . ?
Cu3 O6 C15 O4 -172.9(7) . . . . ?
Cu3 O6 C15 C14 9.2(8) . . . . ?
Cu2 O4 C15 O6 177.1(7) . . . . ?
Cu2 O4 C15 C14 -5.1(9) . . . . ?
N4 C14 C15 O6 -178.8(7) . . . . ?
O5 C14 C15 O6 -1.5(10) . . . . ?
N4 C14 C15 O4 3.2(11) . . . . ?
O5 C14 C15 O4 -179.5(7) . . . . ?
C19 N5 C16 C17 -144.7(13) . . . . ?
C18 N5 C16 C17 95.9(14) . . . . ?
Cu3 N5 C16 C17 -23.0(15) . . . . ?
N5 C16 C17 N6 34.7(19) . . . . ?
C20 N6 C17 C16 -148.9(13) . . . . ?
C21 N6 C17 C16 92.5(14) . . . . ?
Cu3 N6 C17 C16 -26.4(16) . . . . ?
